data_4332375
loop_
_publ_author_name
'Porter, Robin M.'
'Danopoulos, Andreas A.'
'Reid, Gillian'

_publ_section_title
;
 Titanium(IV) and Zirconium(IV) Amido Complexes Derived from the Azaoxa
 Macrocycle 3,3-Dimethyl-1,5-diaza-8-oxacyclodecane
;
_journal_issue 16
_journal_name_full 'Inorganic Chemistry'
_journal_page_first 6516
_journal_page_last 6522
_journal_paper_doi 10.1021/ic060302n
_journal_volume 45
_journal_year 2006
_chemical_formula_moiety '2(C13 H29 Cl2 N3 O Zr), C7 H8'
_chemical_formula_sum 'C33 H66 Cl4 N6 O2 Zr2'
_chemical_formula_weight 903.16
_chemical_name_systematic
;
 ?
;
_space_group_IT_number 14
_symmetry_cell_setting monoclinic
_symmetry_space_group_name_Hall '-P 2yn'
_symmetry_space_group_name_H-M 'P 1 21/n 1'
_atom_sites_solution_hydrogens geom
_atom_sites_solution_primary direct
_atom_sites_solution_secondary difmap
_audit_creation_method SHELXL-97
_cell_angle_alpha 90.00
_cell_angle_beta 97.982(6)
_cell_angle_gamma 90.00
_cell_formula_units_Z 2
_cell_length_a 10.5836(7)
_cell_length_b 8.6093(4)
_cell_length_c 23.0627(16)
_cell_measurement_reflns_used 4969
_cell_measurement_temperature 120(2)
_cell_measurement_theta_max 27.48
_cell_measurement_theta_min 2.91
_cell_volume 2081.1(2)
_computing_cell_refinement 'DENZO (Otwinowski & Minor, 1997) & COLLECT (Hooft, R.W.W., 1998)'
_computing_data_collection 'COLLECT (Hooft, R.W.W., 1998)'
_computing_data_reduction 'DENZO (Otwinowski & Minor, 1997) & COLLECT (Hooft, R.W.W., 1998)'
_computing_molecular_graphics 'ORTEP-3 (Farrugia, 1997)'
_computing_publication_material
;
PLATON (Spek, 2003)
ENCIFER (Allen, 2004)
;
_computing_structure_refinement 'SHELXL-97 (Sheldrick, 1997)'
_computing_structure_solution 'DIRDIF99 (Beurskens, 1999)'
_diffrn_ambient_temperature 120(2)
_diffrn_detector_area_resol_mean 9.091
_diffrn_measured_fraction_theta_full 0.993
_diffrn_measured_fraction_theta_max 0.993
_diffrn_measurement_device_type 'Bruker-Nonius 95mm CCD camera on \k-goniostat'
_diffrn_measurement_method '\f & \w scans'
_diffrn_radiation_monochromator '10cm confocal mirrors'
_diffrn_radiation_source 'Bruker-Nonius FR591 rotating anode'
_diffrn_radiation_type MoK\a
_diffrn_radiation_wavelength 0.71073
_diffrn_reflns_av_R_equivalents 0.0655
_diffrn_reflns_av_sigmaI/netI 0.0610
_diffrn_reflns_limit_h_max 13
_diffrn_reflns_limit_h_min -13
_diffrn_reflns_limit_k_max 11
_diffrn_reflns_limit_k_min -10
_diffrn_reflns_limit_l_max 29
_diffrn_reflns_limit_l_min -29
_diffrn_reflns_number 21369
_diffrn_reflns_theta_full 27.51
_diffrn_reflns_theta_max 27.51
_diffrn_reflns_theta_min 2.96
_diffrn_standards_number 0
_exptl_absorpt_coefficient_mu 0.793
_exptl_absorpt_correction_T_max 0.9614
_exptl_absorpt_correction_T_min 0.9539
_exptl_absorpt_correction_type multi-scan
_exptl_absorpt_process_details 'SADABS V2.10 (Sheldrick, G.M., 2003)'
_exptl_crystal_colour colourless
_exptl_crystal_density_diffrn 1.441
_exptl_crystal_density_method 'not measured'
_exptl_crystal_description block
_exptl_crystal_F_000 940
_exptl_crystal_size_max 0.06
_exptl_crystal_size_mid 0.05
_exptl_crystal_size_min 0.05
_refine_diff_density_max 0.538
_refine_diff_density_min -0.438
_refine_diff_density_rms 0.094
_refine_ls_extinction_method none
_refine_ls_goodness_of_fit_ref 1.058
_refine_ls_hydrogen_treatment constr
_refine_ls_matrix_type full
_refine_ls_number_parameters 222
_refine_ls_number_reflns 4764
_refine_ls_number_restraints 0
_refine_ls_restrained_S_all 1.058
_refine_ls_R_factor_all 0.0654
_refine_ls_R_factor_gt 0.0427
_refine_ls_shift/su_max 0.001
_refine_ls_shift/su_mean 0.000
_refine_ls_structure_factor_coef Fsqd
_refine_ls_weighting_details 'calc w=1/[\s^2^(Fo^2^)+(0.0181P)^2^+2.1492P] where P=(Fo^2^+2Fc^2^)/3'
_refine_ls_weighting_scheme calc
_refine_ls_wR_factor_gt 0.0772
_refine_ls_wR_factor_ref 0.0837
_reflns_number_gt 3656
_reflns_number_total 4764
_reflns_threshold_expression >2sigma(I)
_cod_data_source_file ic060302nsup1.cif
_cod_data_source_block Zr[(O(HN)N](NEt2)Cl2.toluene
_cod_original_sg_symbol_H-M 'P 21/n'
_cod_database_code 4332375

loop_
_symmetry_equiv_pos_as_xyz
'x, y, z'
'-x+1/2, y+1/2, -z+1/2'
'-x, -y, -z'
'x-1/2, -y-1/2, z-1/2'

loop_
_atom_site_label
_atom_site_type_symbol
_atom_site_fract_x
_atom_site_fract_y
_atom_site_fract_z
_atom_site_U_iso_or_equiv
_atom_site_adp_type
_atom_site_occupancy
_atom_site_symmetry_multiplicity
_atom_site_calc_flag
_atom_site_refinement_flags
_atom_site_disorder_assembly
_atom_site_disorder_group
C1 C 0.1666(3) 0.7671(4) 0.50695(13) 0.0252(7) Uani 1 1 d . . .
H1A H 0.2363 0.8022 0.4856 0.030 Uiso 1 1 calc R . .
H1B H 0.0844 0.7904 0.4824 0.030 Uiso 1 1 calc R . .
C2 C 0.1777(3) 0.5946(4) 0.51731(13) 0.0246(7) Uani 1 1 d . . .
H2A H 0.1550 0.5386 0.4798 0.030 Uiso 1 1 calc R . .
H2B H 0.2667 0.5678 0.5332 0.030 Uiso 1 1 calc R . .
C3 C 0.1510(3) 0.4338(3) 0.60089(13) 0.0245(7) Uani 1 1 d . . .
H3A H 0.1972 0.3547 0.5809 0.029 Uiso 1 1 calc R . .
H3B H 0.0839 0.3807 0.6194 0.029 Uiso 1 1 calc R . .
C4 C 0.2432(3) 0.5158(3) 0.64740(13) 0.0232(7) Uani 1 1 d . . .
H4A H 0.2630 0.4476 0.6820 0.028 Uiso 1 1 calc R . .
H4B H 0.3238 0.5385 0.6318 0.028 Uiso 1 1 calc R . .
C5 C 0.2806(3) 0.7687(4) 0.69554(13) 0.0239(7) Uani 1 1 d . . .
H5A H 0.3522 0.7064 0.7156 0.029 Uiso 1 1 calc R . .
H5B H 0.2403 0.8224 0.7262 0.029 Uiso 1 1 calc R . .
C6 C 0.3373(3) 0.8954(4) 0.65768(13) 0.0229(7) Uani 1 1 d . . .
C7 C 0.3107(3) 0.8581(4) 0.59179(13) 0.0242(7) Uani 1 1 d . . .
H7A H 0.3556 0.9364 0.5707 0.029 Uiso 1 1 calc R . .
H7B H 0.3494 0.7559 0.5854 0.029 Uiso 1 1 calc R . .
C8 C 0.4829(3) 0.8975(5) 0.67393(16) 0.0389(9) Uani 1 1 d . . .
H8A H 0.5190 0.9800 0.6520 0.058 Uiso 1 1 calc R . .
H8B H 0.5180 0.7970 0.6641 0.058 Uiso 1 1 calc R . .
H8C H 0.5046 0.9167 0.7160 0.058 Uiso 1 1 calc R . .
C9 C 0.2859(3) 1.0567(4) 0.67018(15) 0.0321(8) Uani 1 1 d . . .
H9A H 0.3222 1.1343 0.6461 0.048 Uiso 1 1 calc R . .
H9B H 0.3099 1.0819 0.7117 0.048 Uiso 1 1 calc R . .
H9C H 0.1927 1.0571 0.6607 0.048 Uiso 1 1 calc R . .
C10 C -0.0655(3) 1.0814(4) 0.65207(15) 0.0303(8) Uani 1 1 d . . .
H10A H -0.0277 1.1149 0.6172 0.036 Uiso 1 1 calc R . .
H10B H -0.0310 1.1500 0.6849 0.036 Uiso 1 1 calc R . .
C11 C -0.2098(3) 1.1055(4) 0.63971(16) 0.0371(9) Uani 1 1 d . . .
H11A H -0.2466 1.0328 0.6092 0.056 Uiso 1 1 calc R . .
H11B H -0.2280 1.2123 0.6264 0.056 Uiso 1 1 calc R . .
H11C H -0.2475 1.0868 0.6756 0.056 Uiso 1 1 calc R . .
C12 C -0.0151(3) 0.8853(4) 0.72986(14) 0.0328(8) Uani 1 1 d . . .
H12A H 0.0411 0.9632 0.7520 0.039 Uiso 1 1 calc R . .
H12B H 0.0271 0.7830 0.7365 0.039 Uiso 1 1 calc R . .
C13 C -0.1389(4) 0.8800(5) 0.75554(16) 0.0523(11) Uani 1 1 d . . .
H13A H -0.1753 0.9847 0.7555 0.079 Uiso 1 1 calc R . .
H13B H -0.1226 0.8412 0.7958 0.079 Uiso 1 1 calc R . .
H13C H -0.1991 0.8107 0.7320 0.079 Uiso 1 1 calc R . .
Cl1 Cl -0.12953(7) 0.83069(8) 0.52752(3) 0.02210(17) Uani 1 1 d . . .
Cl2 Cl -0.13252(8) 0.54402(9) 0.64516(3) 0.02862(19) Uani 1 1 d . . .
N1 N 0.1738(2) 0.8536(3) 0.56395(10) 0.0184(5) Uani 1 1 d . . .
H1 H 0.1488 0.9555 0.5552 0.022 Uiso 1 1 calc R . .
N2 N 0.1863(2) 0.6613(3) 0.66464(10) 0.0186(5) Uani 1 1 d . . .
N3 N -0.0236(2) 0.9229(3) 0.66657(10) 0.0188(5) Uani 1 1 d . . .
O1 O 0.09270(19) 0.5476(2) 0.55839(8) 0.0208(5) Uani 1 1 d . . .
Zr1 Zr 0.01777(3) 0.74079(3) 0.617891(12) 0.01590(8) Uani 1 1 d . . .
C15 C 0.4345(5) 0.3950(9) 0.4630(2) 0.087(2) Uani 1 1 d . B .
H15 H 0.3908 0.3187 0.4381 0.104 Uiso 1 1 calc R . .
C14 C 0.4478(5) 0.5378(10) 0.4428(3) 0.096(2) Uani 1 1 d . . .
H14 H 0.4114 0.5657 0.4042 0.115 Uiso 1 1 calc R . .
C16 C 0.4839(4) 0.3554(8) 0.5205(3) 0.0797(17) Uani 1 1 d . . .
H16 H 0.4704 0.2539 0.5346 0.096 Uiso 0.50 1 calc PR A 1
C17 C 0.4732(8) 0.2248(11) 0.5404(4) 0.057(3) Uani 0.50 1 d P B 2
H17A H 0.5332 0.1544 0.5249 0.086 Uiso 0.50 1 calc PR B 2
H17B H 0.3859 0.1873 0.5290 0.086 Uiso 0.50 1 calc PR B 2
H17C H 0.4921 0.2281 0.5832 0.086 Uiso 0.50 1 calc PR B 2

loop_
_atom_site_aniso_label
_atom_site_aniso_U_11
_atom_site_aniso_U_22
_atom_site_aniso_U_33
_atom_site_aniso_U_23
_atom_site_aniso_U_13
_atom_site_aniso_U_12
C1 0.0263(16) 0.0317(18) 0.0182(15) 0.0003(14) 0.0054(12) -0.0015(15)
C2 0.0246(16) 0.0317(18) 0.0187(16) -0.0072(14) 0.0069(13) -0.0008(14)
C3 0.0304(18) 0.0175(16) 0.0246(17) 0.0013(13) -0.0002(14) 0.0061(14)
C4 0.0283(17) 0.0193(16) 0.0210(16) 0.0050(13) 0.0001(13) 0.0041(13)
C5 0.0240(15) 0.0260(17) 0.0203(15) -0.0032(14) -0.0023(12) -0.0001(14)
C6 0.0157(15) 0.0268(17) 0.0255(17) -0.0045(14) 0.0003(12) -0.0026(13)
C7 0.0186(15) 0.0250(17) 0.0295(18) -0.0008(14) 0.0052(13) -0.0026(13)
C8 0.0198(17) 0.053(2) 0.042(2) -0.0036(19) -0.0014(15) -0.0046(17)
C9 0.034(2) 0.0240(18) 0.039(2) -0.0073(15) 0.0044(16) -0.0069(15)
C10 0.0292(18) 0.0247(18) 0.037(2) -0.0026(15) 0.0049(15) 0.0003(15)
C11 0.034(2) 0.036(2) 0.041(2) -0.0008(17) 0.0069(16) 0.0042(17)
C12 0.038(2) 0.035(2) 0.0252(18) -0.0022(15) 0.0044(15) 0.0014(16)
C13 0.053(3) 0.075(3) 0.032(2) 0.003(2) 0.0183(19) 0.012(2)
Cl1 0.0211(4) 0.0227(4) 0.0211(4) 0.0005(3) -0.0021(3) 0.0010(3)
Cl2 0.0291(4) 0.0299(4) 0.0274(4) 0.0016(3) 0.0056(3) -0.0105(4)
N1 0.0185(13) 0.0181(13) 0.0188(13) 0.0018(10) 0.0031(10) 0.0021(10)
N2 0.0182(12) 0.0198(13) 0.0167(13) -0.0006(10) -0.0017(10) 0.0001(11)
N3 0.0177(12) 0.0198(13) 0.0186(13) -0.0019(10) 0.0012(10) 0.0015(10)
O1 0.0244(11) 0.0206(11) 0.0171(11) -0.0011(9) 0.0015(9) 0.0009(9)
Zr1 0.01593(13) 0.01711(15) 0.01442(14) -0.00075(12) 0.00130(10) -0.00080(13)
C15 0.026(2) 0.166(7) 0.065(4) -0.062(4) -0.007(2) 0.035(4)
C14 0.032(3) 0.180(7) 0.073(4) -0.050(5) 0.000(3) 0.037(4)
C16 0.030(2) 0.123(5) 0.089(4) -0.024(4) 0.016(3) 0.029(3)
C17 0.026(4) 0.081(7) 0.069(6) 0.024(6) 0.017(4) 0.015(5)

loop_
_atom_type_symbol
_atom_type_description
_atom_type_scat_dispersion_real
_atom_type_scat_dispersion_imag
_atom_type_scat_source
C C 0.0033 0.0016 'International Tables Vol C Tables 4.2.6.8 and 6.1.1.4'
H H 0.0000 0.0000 'International Tables Vol C Tables 4.2.6.8 and 6.1.1.4'
Cl Cl 0.1484 0.1585 'International Tables Vol C Tables 4.2.6.8 and 6.1.1.4'
N N 0.0061 0.0033 'International Tables Vol C Tables 4.2.6.8 and 6.1.1.4'
O O 0.0106 0.0060 'International Tables Vol C Tables 4.2.6.8 and 6.1.1.4'
Zr Zr -2.9673 0.5597 'International Tables Vol C Tables 4.2.6.8 and 6.1.1.4'

loop_
_geom_angle_atom_site_label_1
_geom_angle_atom_site_label_2
_geom_angle_atom_site_label_3
_geom_angle
_geom_angle_site_symmetry_1
_geom_angle_site_symmetry_3
N1 C1 C2 110.9(2) . .
N1 C1 H1A 109.5 . .
C2 C1 H1A 109.5 . .
N1 C1 H1B 109.5 . .
C2 C1 H1B 109.5 . .
H1A C1 H1B 108.0 . .
O1 C2 C1 109.7(2) . .
O1 C2 H2A 109.7 . .
C1 C2 H2A 109.7 . .
O1 C2 H2B 109.7 . .
C1 C2 H2B 109.7 . .
H2A C2 H2B 108.2 . .
O1 C3 C4 109.4(2) . .
O1 C3 H3A 109.8 . .
C4 C3 H3A 109.8 . .
O1 C3 H3B 109.8 . .
C4 C3 H3B 109.8 . .
H3A C3 H3B 108.2 . .
N2 C4 C3 109.9(2) . .
N2 C4 H4A 109.7 . .
C3 C4 H4A 109.7 . .
N2 C4 H4B 109.7 . .
C3 C4 H4B 109.7 . .
H4A C4 H4B 108.2 . .
N2 C5 C6 117.0(2) . .
N2 C5 H5A 108.0 . .
C6 C5 H5A 108.0 . .
N2 C5 H5B 108.0 . .
C6 C5 H5B 108.0 . .
H5A C5 H5B 107.3 . .
C9 C6 C8 108.3(3) . .
C9 C6 C7 110.7(3) . .
C8 C6 C7 106.5(3) . .
C9 C6 C5 110.6(3) . .
C8 C6 C5 108.8(3) . .
C7 C6 C5 111.9(2) . .
N1 C7 C6 117.4(2) . .
N1 C7 H7A 107.9 . .
C6 C7 H7A 107.9 . .
N1 C7 H7B 107.9 . .
C6 C7 H7B 107.9 . .
H7A C7 H7B 107.2 . .
C6 C8 H8A 109.5 . .
C6 C8 H8B 109.5 . .
H8A C8 H8B 109.5 . .
C6 C8 H8C 109.5 . .
H8A C8 H8C 109.5 . .
H8B C8 H8C 109.5 . .
C6 C9 H9A 109.5 . .
C6 C9 H9B 109.5 . .
H9A C9 H9B 109.5 . .
C6 C9 H9C 109.5 . .
H9A C9 H9C 109.5 . .
H9B C9 H9C 109.5 . .
N3 C10 C11 115.7(3) . .
N3 C10 H10A 108.4 . .
C11 C10 H10A 108.4 . .
N3 C10 H10B 108.4 . .
C11 C10 H10B 108.4 . .
H10A C10 H10B 107.4 . .
C10 C11 H11A 109.5 . .
C10 C11 H11B 109.5 . .
H11A C11 H11B 109.5 . .
C10 C11 H11C 109.5 . .
H11A C11 H11C 109.5 . .
H11B C11 H11C 109.5 . .
N3 C12 C13 117.0(3) . .
N3 C12 H12A 108.0 . .
C13 C12 H12A 108.0 . .
N3 C12 H12B 108.0 . .
C13 C12 H12B 108.0 . .
H12A C12 H12B 107.3 . .
C12 C13 H13A 109.5 . .
C12 C13 H13B 109.5 . .
H13A C13 H13B 109.5 . .
C12 C13 H13C 109.5 . .
H13A C13 H13C 109.5 . .
H13B C13 H13C 109.5 . .
C7 N1 C1 108.4(2) . .
C7 N1 Zr1 118.69(17) . .
C1 N1 Zr1 107.24(17) . .
C7 N1 H1 107.3 . .
C1 N1 H1 107.3 . .
Zr1 N1 H1 107.3 . .
C4 N2 C5 113.1(2) . .
C4 N2 Zr1 119.83(18) . .
C5 N2 Zr1 121.50(18) . .
C10 N3 C12 113.8(3) . .
C10 N3 Zr1 133.1(2) . .
C12 N3 Zr1 113.01(19) . .
C2 O1 C3 112.5(2) . .
C2 O1 Zr1 118.14(17) . .
C3 O1 Zr1 103.12(16) . .
N3 Zr1 N2 101.87(9) . .
N3 Zr1 O1 171.72(9) . .
N2 Zr1 O1 74.63(8) . .
N3 Zr1 N1 101.08(9) . .
N2 Zr1 N1 78.40(9) . .
O1 Zr1 N1 70.98(8) . .
N3 Zr1 Cl2 101.24(7) . .
N2 Zr1 Cl2 100.37(7) . .
O1 Zr1 Cl2 86.85(5) . .
N1 Zr1 Cl2 157.40(6) . .
N3 Zr1 Cl1 93.67(7) . .
N2 Zr1 Cl1 156.03(7) . .
O1 Zr1 Cl1 87.43(5) . .
N1 Zr1 Cl1 80.80(6) . .
Cl2 Zr1 Cl1 94.27(3) . .
C14 C15 C16 121.0(6) . .
C14 C15 H15 119.5 . .
C16 C15 H15 119.5 . .
C15 C14 C16 118.2(7) . 3_666
C15 C14 H14 120.9 . .
C16 C14 H14 120.9 3_666 .
C17 C16 C14 116.7(8) . 3_666
C17 C16 C15 122.5(8) . .
C14 C16 C15 120.8(6) 3_666 .
C14 C16 H16 119.6 3_666 .
C15 C16 H16 119.6 . .
C16 C17 H17A 109.5 . .
C16 C17 H17B 109.5 . .
H17A C17 H17B 109.5 . .
C16 C17 H17C 109.5 . .
H17A C17 H17C 109.5 . .
H17B C17 H17C 109.5 . .

loop_
_geom_bond_atom_site_label_1
_geom_bond_atom_site_label_2
_geom_bond_distance
_geom_bond_site_symmetry_2
C1 N1 1.504(4) .
C1 C2 1.506(4) .
C1 H1A 0.9900 .
C1 H1B 0.9900 .
C2 O1 1.451(4) .
C2 H2A 0.9900 .
C2 H2B 0.9900 .
C3 O1 1.460(3) .
C3 C4 1.520(4) .
C3 H3A 0.9900 .
C3 H3B 0.9900 .
C4 N2 1.468(4) .
C4 H4A 0.9900 .
C4 H4B 0.9900 .
C5 N2 1.470(4) .
C5 C6 1.568(4) .
C5 H5A 0.9900 .
C5 H5B 0.9900 .
C6 C9 1.534(4) .
C6 C8 1.534(4) .
C6 C7 1.540(4) .
C7 N1 1.501(4) .
C7 H7A 0.9900 .
C7 H7B 0.9900 .
C8 H8A 0.9800 .
C8 H8B 0.9800 .
C8 H8C 0.9800 .
C9 H9A 0.9800 .
C9 H9B 0.9800 .
C9 H9C 0.9800 .
C10 N3 1.459(4) .
C10 C11 1.529(5) .
C10 H10A 0.9900 .
C10 H10B 0.9900 .
C11 H11A 0.9800 .
C11 H11B 0.9800 .
C11 H11C 0.9800 .
C12 N3 1.485(4) .
C12 C13 1.512(5) .
C12 H12A 0.9900 .
C12 H12B 0.9900 .
C13 H13A 0.9800 .
C13 H13B 0.9800 .
C13 H13C 0.9800 .
Cl1 Zr1 2.5438(8) .
Cl2 Zr1 2.4644(8) .
N1 Zr1 2.406(2) .
N1 H1 0.9300 .
N2 Zr1 2.069(2) .
N3 Zr1 2.011(2) .
O1 Zr1 2.362(2) .
C15 C14 1.329(9) .
C15 C16 1.398(8) .
C15 H15 0.9500 .
C14 C16 1.384(8) 3_666
C14 H14 0.9500 .
C16 C17 1.226(9) .
C16 C14 1.384(8) 3_666
C16 H16 0.9500 .
C17 H17A 0.9800 .
C17 H17B 0.9800 .
C17 H17C 0.9800 .
